data_4038808
loop_
_publ_author_name
'Rodstein, Ilja'
'Prendes, Daniel Sowa'
'Wickert, Leon'
'Paa\&sen, Maurice'
'Gessner, Viktoria'

_publ_section_title
;
 Selective Pd-Catalyzed Monoarylation of Small Primary Alkyl Amines
 through Backbone-Modification in Ylide-Functionalized Phosphines (YPhos).
;
_journal_name_full 'The Journal of organic chemistry'
_journal_paper_doi 10.1021/acs.joc.0c01771
_journal_year 2020
_chemical_formula_sum 'C45 H71 Cl2 O3 P2 Rh'
_chemical_formula_weight 895.76
_space_group_crystal_system triclinic
_space_group_IT_number 2
_space_group_name_Hall '-P 1'
_space_group_name_H-M_alt 'P -1'
_atom_sites_solution_hydrogens geom
_audit_creation_method SHELXL-2018/3
_cell_angle_alpha 105.9024(5)
_cell_angle_beta 94.5863(5)
_cell_angle_gamma 113.4053(6)
_cell_formula_units_Z 2
_cell_length_a 10.92844(7)
_cell_length_b 12.69071(8)
_cell_length_c 18.62518(9)
_cell_measurement_reflns_used 25945
_cell_measurement_temperature 100(2)
_cell_measurement_theta_max 76.8950
_cell_measurement_theta_min 2.5230
_cell_volume 2227.08(3)
_computing_cell_refinement 'CrysAlisPro 1.171.40.68a (Rigaku OD, 2019)'
_computing_data_collection 'CrysAlisPro 1.171.40.68a (Rigaku OD, 2019)'
_computing_data_reduction 'CrysAlisPro 1.171.40.68a (Rigaku OD, 2019)'
_computing_structure_refinement 'SHELXL-2018/3 (Sheldrick, 2018)'
_computing_structure_solution 'SHELXT-2018/2 (Sheldrick, 2018)'
_diffrn_ambient_temperature 100(2)
_diffrn_measured_fraction_theta_full 0.999
_diffrn_measured_fraction_theta_max 0.964
_diffrn_measurement_device 'four-circle diffractometer'
_diffrn_measurement_device_type 'XtaLAB Synergy, Dualflex, HyPix'
_diffrn_radiation_type CuK\a
_diffrn_radiation_wavelength 1.54184
_diffrn_reflns_av_R_equivalents 0.0175
_diffrn_reflns_av_unetI/netI 0.0152
_diffrn_reflns_Laue_measured_fraction_full 0.999
_diffrn_reflns_Laue_measured_fraction_max 0.964
_diffrn_reflns_limit_h_max 13
_diffrn_reflns_limit_h_min -13
_diffrn_reflns_limit_k_max 15
_diffrn_reflns_limit_k_min -16
_diffrn_reflns_limit_l_max 23
_diffrn_reflns_limit_l_min -21
_diffrn_reflns_number 28321
_diffrn_reflns_point_group_measured_fraction_full 0.999
_diffrn_reflns_point_group_measured_fraction_max 0.964
_diffrn_reflns_theta_full 67.684
_diffrn_reflns_theta_max 76.930
_diffrn_reflns_theta_min 2.525
_diffrn_source 'micro-focus sealed X-ray tube'
_diffrn_source_type 'PhotonJet (Cu) X-ray Source'
_exptl_absorpt_coefficient_mu 5.168
_exptl_absorpt_correction_T_max 1.000
_exptl_absorpt_correction_T_min 0.298
_exptl_absorpt_correction_type gaussian
_exptl_absorpt_process_details
;
CrysAlisPro 1.171.40.68a (Rigaku Oxford Diffraction, 2019)
Numerical absorption correction based on gaussian integration over
			a multifaceted crystal model
Empirical absorption correction using spherical harmonics,
 implemented in SCALE3 ABSPACK scaling algorithm.
;
_exptl_crystal_colour yellow
_exptl_crystal_density_diffrn 1.336
_exptl_crystal_description block
_exptl_crystal_F_000 948
_exptl_crystal_size_max 0.209
_exptl_crystal_size_mid 0.187
_exptl_crystal_size_min 0.148
_refine_diff_density_max 2.001
_refine_diff_density_min -1.431
_refine_diff_density_rms 0.070
_refine_ls_extinction_method none
_refine_ls_goodness_of_fit_ref 1.171
_refine_ls_hydrogen_treatment constr
_refine_ls_matrix_type full
_refine_ls_number_parameters 481
_refine_ls_number_reflns 9052
_refine_ls_number_restraints 0
_refine_ls_restrained_S_all 1.171
_refine_ls_R_factor_all 0.0303
_refine_ls_R_factor_gt 0.0301
_refine_ls_shift/su_max 0.010
_refine_ls_shift/su_mean 0.000
_refine_ls_structure_factor_coef Fsqd
_refine_ls_weighting_details 'w=1/[\s^2^(Fo^2^)+(0.1000P)^2^] where P=(Fo^2^+2Fc^2^)/3'
_refine_ls_weighting_scheme calc
_refine_ls_wR_factor_gt 0.1219
_refine_ls_wR_factor_ref 0.1225
_reflns_Friedel_coverage 0.000
_reflns_number_gt 8968
_reflns_number_total 9052
_reflns_threshold_expression 'I > 2\s(I)'
_cod_data_source_file jo0c01771_si_006.cif
_cod_data_source_block IR-062_a
_cod_database_code 4038808
_shelx_shelxl_version_number 2018/3
_shelx_space_group_comment
;
The symmetry employed for this shelxl refinement is uniquely defined
by the following loop, which should always be used as a source of
symmetry information in preference to the above space-group names.
They are only intended as comments.
;

loop_
_space_group_symop_operation_xyz
'x, y, z'
'-x, -y, -z'

loop_
_atom_site_label
_atom_site_type_symbol
_atom_site_fract_x
_atom_site_fract_y
_atom_site_fract_z
_atom_site_U_iso_or_equiv
_atom_site_adp_type
_atom_site_occupancy
_atom_site_site_symmetry_order
_atom_site_calc_flag
_atom_site_refinement_flags_posn
_atom_site_refinement_flags_adp
_atom_site_refinement_flags_occupancy
_atom_site_disorder_assembly
_atom_site_disorder_group
Rh1 Rh 0.51372(2) 0.44767(2) 0.16131(2) 0.01406(8) Uani 1 1 d . . . . .
P1 P 0.75661(4) 0.64769(4) 0.36442(2) 0.01257(11) Uani 1 1 d . . . . .
P2 P 0.69786(4) 0.63386(4) 0.19567(2) 0.01265(11) Uani 1 1 d . . . . .
O1 O 0.31703(13) 0.55081(13) 0.19393(7) 0.0215(3) Uani 1 1 d . . . . .
O2 O 0.64441(14) 0.36829(12) 0.13677(8) 0.0188(3) Uani 1 1 d . . . . .
O3 O 0.35106(15) 0.27264(13) 0.11901(9) 0.0257(3) Uani 1 1 d . . . . .
C1 C 0.81198(17) 0.67618(15) 0.28416(9) 0.0139(3) Uani 1 1 d . . . . .
C2 C 0.96322(18) 0.74895(17) 0.29112(10) 0.0159(3) Uani 1 1 d . . . . .
C3 C 1.04961(19) 0.69585(17) 0.26388(10) 0.0181(3) Uani 1 1 d . . . . .
C4 C 1.1856(2) 0.77046(19) 0.26559(12) 0.0240(4) Uani 1 1 d . . . . .
H4 H 1.241873 0.733684 0.245750 0.029 Uiso 1 1 calc R U . . .
C5 C 1.2404(2) 0.8967(2) 0.29547(13) 0.0264(4) Uani 1 1 d . . . . .
H5 H 1.332365 0.945530 0.295129 0.032 Uiso 1 1 calc R U . . .
C6 C 1.1585(2) 0.95073(18) 0.32605(11) 0.0235(4) Uani 1 1 d . . . . .
H6 H 1.194847 1.036789 0.348070 0.028 Uiso 1 1 calc R U . . .
C7 C 1.02405(19) 0.87777(17) 0.32392(10) 0.0188(3) Uani 1 1 d . . . . .
H7 H 0.969752 0.915633 0.345440 0.023 Uiso 1 1 calc R U . . .
C8 C 1.0037(2) 0.56001(17) 0.23212(11) 0.0208(4) Uani 1 1 d . . . . .
H8A H 0.905096 0.517473 0.227986 0.031 Uiso 1 1 calc R U . . .
H8B H 1.051574 0.535537 0.266335 0.031 Uiso 1 1 calc R U . . .
H8C H 1.024647 0.538847 0.181427 0.031 Uiso 1 1 calc R U . . .
C9 C 0.90911(18) 0.70972(16) 0.44209(9) 0.0152(3) Uani 1 1 d . . . . .
H9 H 0.975535 0.786023 0.435534 0.018 Uiso 1 1 calc R U . . .
C10 C 0.88808(18) 0.74805(17) 0.52473(10) 0.0177(3) Uani 1 1 d . . . . .
H10A H 0.842252 0.802324 0.529801 0.021 Uiso 1 1 calc R U . . .
H10B H 0.828951 0.674971 0.536312 0.021 Uiso 1 1 calc R U . . .
C11 C 1.02667(19) 0.81472(18) 0.58154(10) 0.0210(4) Uani 1 1 d . . . . .
H11A H 1.082350 0.891236 0.572387 0.025 Uiso 1 1 calc R U . . .
H11B H 1.011714 0.836419 0.634264 0.025 Uiso 1 1 calc R U . . .
C12 C 1.1043(2) 0.73709(19) 0.57407(11) 0.0236(4) Uani 1 1 d . . . . .
H12A H 1.054588 0.665725 0.589741 0.028 Uiso 1 1 calc R U . . .
H12B H 1.195611 0.785405 0.608612 0.028 Uiso 1 1 calc R U . . .
C13 C 1.12061(19) 0.69335(18) 0.49177(11) 0.0218(4) Uani 1 1 d . . . . .
H13A H 1.164756 0.637883 0.487627 0.026 Uiso 1 1 calc R U . . .
H13B H 1.180426 0.764188 0.478365 0.026 Uiso 1 1 calc R U . . .
C14 C 0.98213(19) 0.62671(17) 0.43559(10) 0.0174(3) Uani 1 1 d . . . . .
H14A H 0.924571 0.552497 0.446578 0.021 Uiso 1 1 calc R U . . .
H14B H 0.995690 0.601378 0.382798 0.021 Uiso 1 1 calc R U . . .
C15 C 0.65315(17) 0.72327(16) 0.40798(10) 0.0150(3) Uani 1 1 d . . . . .
H15 H 0.649477 0.713937 0.459469 0.018 Uiso 1 1 calc R U . . .
C16 C 0.50511(18) 0.66697(16) 0.36390(10) 0.0166(3) Uani 1 1 d . . . . .
H16A H 0.504116 0.674378 0.312331 0.020 Uiso 1 1 calc R U . . .
H16B H 0.460531 0.579241 0.357732 0.020 Uiso 1 1 calc R U . . .
C17 C 0.42507(19) 0.73033(18) 0.40584(11) 0.0205(4) Uani 1 1 d . . . . .
H17A H 0.331040 0.694469 0.375280 0.025 Uiso 1 1 calc R U . . .
H17B H 0.419285 0.716971 0.455640 0.025 Uiso 1 1 calc R U . . .
C18 C 0.4940(2) 0.86676(19) 0.41896(12) 0.0265(4) Uani 1 1 d . . . . .
H18A H 0.492570 0.880305 0.369080 0.032 Uiso 1 1 calc R U . . .
H18B H 0.442940 0.906399 0.448000 0.032 Uiso 1 1 calc R U . . .
C19 C 0.6413(2) 0.92391(18) 0.46308(12) 0.0253(4) Uani 1 1 d . . . . .
H19A H 0.642359 0.916862 0.514737 0.030 Uiso 1 1 calc R U . . .
H19B H 0.685248 1.011560 0.468985 0.030 Uiso 1 1 calc R U . . .
C20 C 0.72202(18) 0.86070(16) 0.42125(10) 0.0180(3) Uani 1 1 d . . . . .
H20A H 0.815990 0.896839 0.451955 0.022 Uiso 1 1 calc R U . . .
H20B H 0.727983 0.874098 0.371468 0.022 Uiso 1 1 calc R U . . .
C21 C 0.64520(18) 0.48594(16) 0.34932(10) 0.0156(3) Uani 1 1 d . . . . .
H21 H 0.563645 0.464187 0.309823 0.019 Uiso 1 1 calc R U . . .
C22 C 0.70256(18) 0.39539(16) 0.31448(10) 0.0170(3) Uani 1 1 d . . . . .
H22A H 0.739080 0.412235 0.269807 0.020 Uiso 1 1 calc R U . . .
H22B H 0.778283 0.405366 0.352676 0.020 Uiso 1 1 calc R U . . .
C23 C 0.5901(2) 0.26460(16) 0.28956(11) 0.0212(4) Uani 1 1 d . . . . .
H23A H 0.517772 0.253267 0.248603 0.025 Uiso 1 1 calc R U . . .
H23B H 0.628713 0.207012 0.268590 0.025 Uiso 1 1 calc R U . . .
C24 C 0.5278(2) 0.23635(17) 0.35652(11) 0.0224(4) Uani 1 1 d . . . . .
H24A H 0.597642 0.238753 0.395034 0.027 Uiso 1 1 calc R U . . .
H24B H 0.451750 0.153266 0.338136 0.027 Uiso 1 1 calc R U . . .
C25 C 0.4747(2) 0.32847(18) 0.39354(11) 0.0218(4) Uani 1 1 d . . . . .
H25A H 0.440114 0.311409 0.438626 0.026 Uiso 1 1 calc R U . . .
H25B H 0.397755 0.319542 0.356679 0.026 Uiso 1 1 calc R U . . .
C26 C 0.5871(2) 0.45947(17) 0.41842(10) 0.0198(4) Uani 1 1 d . . . . .
H26A H 0.661057 0.470678 0.458331 0.024 Uiso 1 1 calc R U . . .
H26B H 0.549273 0.517272 0.440322 0.024 Uiso 1 1 calc R U . . .
C27 C 0.80061(18) 0.62544(15) 0.12076(9) 0.0155(3) Uani 1 1 d . . . . .
H27 H 0.856286 0.585021 0.134978 0.019 Uiso 1 1 calc R U . . .
C28 C 0.90507(19) 0.74562(17) 0.11547(10) 0.0190(4) Uani 1 1 d . . . . .
H28A H 0.959836 0.800738 0.167142 0.023 Uiso 1 1 calc R U . . .
H28B H 0.856692 0.786018 0.094872 0.023 Uiso 1 1 calc R U . . .
C29 C 1.0006(2) 0.72169(18) 0.06296(11) 0.0237(4) Uani 1 1 d . . . . .
H29A H 1.064390 0.799526 0.058220 0.028 Uiso 1 1 calc R U . . .
H29B H 1.055253 0.688529 0.086236 0.028 Uiso 1 1 calc R U . . .
C30 C 0.9192(2) 0.63158(18) -0.01662(11) 0.0230(4) Uani 1 1 d . . . . .
H30A H 0.874409 0.669154 -0.042810 0.028 Uiso 1 1 calc R U . . .
H30B H 0.982026 0.612252 -0.047439 0.028 Uiso 1 1 calc R U . . .
C31 C 0.8109(2) 0.51413(18) -0.01062(10) 0.0199(4) Uani 1 1 d . . . . .
H31A H 0.856277 0.473047 0.011644 0.024 Uiso 1 1 calc R U . . .
H31B H 0.757085 0.458325 -0.062338 0.024 Uiso 1 1 calc R U . . .
C32 C 0.71529(19) 0.54156(17) 0.03946(10) 0.0172(3) Uani 1 1 d . . . . .
H32A H 0.644528 0.464731 0.041784 0.021 Uiso 1 1 calc R U . . .
H32B H 0.669213 0.582312 0.017399 0.021 Uiso 1 1 calc R U . . .
C33 C 0.64078(18) 0.75401(15) 0.19212(10) 0.0155(3) Uani 1 1 d . . . . .
H33 H 0.574776 0.748288 0.226748 0.019 Uiso 1 1 calc R U . . .
C34 C 0.74509(19) 0.88863(16) 0.22167(10) 0.0185(3) Uani 1 1 d . . . . .
H34A H 0.807067 0.904625 0.185923 0.022 Uiso 1 1 calc R U . . .
H34B H 0.800749 0.907701 0.272172 0.022 Uiso 1 1 calc R U . . .
C35 C 0.6704(2) 0.96992(17) 0.22876(11) 0.0218(4) Uani 1 1 d . . . . .
H35A H 0.738241 1.056406 0.245900 0.026 Uiso 1 1 calc R U . . .
H35B H 0.614578 0.958678 0.267822 0.026 Uiso 1 1 calc R U . . .
C36 C 0.5776(2) 0.93921(18) 0.15216(12) 0.0248(4) Uani 1 1 d . . . . .
H36A H 0.524722 0.987690 0.159762 0.030 Uiso 1 1 calc R U . . .
H36B H 0.634686 0.961789 0.115200 0.030 Uiso 1 1 calc R U . . .
C37 C 0.4794(2) 0.80409(18) 0.11951(11) 0.0227(4) Uani 1 1 d . . . . .
H37A H 0.426869 0.786292 0.068349 0.027 Uiso 1 1 calc R U . . .
H37B H 0.413952 0.783872 0.153007 0.027 Uiso 1 1 calc R U . . .
C38 C 0.55587(18) 0.72485(16) 0.11292(10) 0.0174(3) Uani 1 1 d . . . . .
H38A H 0.616891 0.740636 0.076691 0.021 Uiso 1 1 calc R U . . .
H38B H 0.489768 0.637704 0.093014 0.021 Uiso 1 1 calc R U . . .
C39 C 0.3976(2) 0.51379(17) 0.18188(10) 0.0177(4) Uani 1 1 d . . . . .
C40 C 0.7291(2) 0.22602(19) 0.08989(13) 0.0294(4) Uani 1 1 d . . . . .
H40A H 0.694746 0.138690 0.062208 0.044 Uiso 1 1 calc R U . . .
H40B H 0.786405 0.247055 0.139609 0.044 Uiso 1 1 calc R U . . .
H40C H 0.783160 0.272622 0.060143 0.044 Uiso 1 1 calc R U . . .
C41 C 0.6109(2) 0.25617(17) 0.10168(10) 0.0200(4) Uani 1 1 d . . . . .
C42 C 0.4781(2) 0.16233(17) 0.07405(11) 0.0243(4) Uani 1 1 d . . . . .
H42 H 0.468368 0.083501 0.046334 0.029 Uiso 1 1 calc R U . . .
C43 C 0.3582(2) 0.17505(18) 0.08388(12) 0.0272(4) Uani 1 1 d . . . . .
C44 C 0.2221(3) 0.0643(2) 0.0506(2) 0.0495(7) Uani 1 1 d . . . . .
H44A H 0.161287 0.083433 0.020324 0.074 Uiso 1 1 calc R U . . .
H44B H 0.181098 0.041124 0.092088 0.074 Uiso 1 1 calc R U . . .
H44C H 0.235612 -0.003297 0.017743 0.074 Uiso 1 1 calc R U . . .
Cl1_1 Cl 0.16521(6) 0.37846(6) 0.30999(3) 0.03892(15) Uani 1 1 d . . . . .
Cl2_1 Cl -0.00447(8) 0.14586(7) 0.18922(5) 0.0610(2) Uani 1 1 d . . . . .
C1_1 C 0.1188(3) 0.2969(2) 0.21012(15) 0.0386(5) Uani 1 1 d . . . . .
H1A_1 H 0.082071 0.338649 0.183009 0.046 Uiso 1 1 calc R U . . .
H1AB_1 H 0.200964 0.296492 0.191454 0.046 Uiso 1 1 calc R U . . .

loop_
_atom_site_aniso_label
_atom_site_aniso_U_11
_atom_site_aniso_U_22
_atom_site_aniso_U_33
_atom_site_aniso_U_23
_atom_site_aniso_U_13
_atom_site_aniso_U_12
Rh1 0.01406(11) 0.01194(11) 0.01430(11) 0.00319(7) 0.00323(7) 0.00459(8)
P1 0.0136(2) 0.0135(2) 0.0121(2) 0.00387(16) 0.00387(16) 0.00742(17)
P2 0.0131(2) 0.0119(2) 0.0119(2) 0.00349(16) 0.00258(16) 0.00474(17)
O1 0.0192(6) 0.0251(7) 0.0218(6) 0.0057(5) 0.0043(5) 0.0125(6)
O2 0.0201(6) 0.0159(6) 0.0194(6) 0.0048(5) 0.0046(5) 0.0077(5)
O3 0.0206(7) 0.0148(6) 0.0322(8) 0.0007(6) 0.0077(6) 0.0029(5)
C1 0.0151(8) 0.0154(7) 0.0119(7) 0.0045(6) 0.0037(6) 0.0071(6)
C2 0.0153(8) 0.0206(8) 0.0129(7) 0.0068(6) 0.0030(6) 0.0080(7)
C3 0.0172(8) 0.0200(9) 0.0167(8) 0.0060(7) 0.0033(6) 0.0078(7)
C4 0.0200(9) 0.0257(10) 0.0272(9) 0.0085(8) 0.0070(7) 0.0106(8)
C5 0.0151(9) 0.0265(10) 0.0343(11) 0.0094(8) 0.0051(8) 0.0063(8)
C6 0.0207(9) 0.0192(9) 0.0251(9) 0.0052(7) 0.0032(7) 0.0050(7)
C7 0.0198(9) 0.0207(9) 0.0179(8) 0.0066(7) 0.0045(6) 0.0105(7)
C8 0.0220(9) 0.0211(9) 0.0216(9) 0.0065(7) 0.0072(7) 0.0115(7)
C9 0.0169(8) 0.0174(8) 0.0119(7) 0.0038(6) 0.0032(6) 0.0088(6)
C10 0.0181(8) 0.0214(8) 0.0139(8) 0.0041(7) 0.0031(6) 0.0103(7)
C11 0.0218(9) 0.0233(9) 0.0144(8) 0.0020(7) 0.0021(7) 0.0095(7)
C12 0.0218(9) 0.0293(10) 0.0179(9) 0.0037(7) -0.0018(7) 0.0134(8)
C13 0.0189(9) 0.0262(9) 0.0216(9) 0.0049(7) 0.0035(7) 0.0132(7)
C14 0.0189(8) 0.0196(8) 0.0159(8) 0.0037(7) 0.0028(7) 0.0123(7)
C15 0.0146(8) 0.0158(8) 0.0153(8) 0.0043(6) 0.0040(6) 0.0079(6)
C16 0.0151(8) 0.0197(8) 0.0150(8) 0.0037(7) 0.0035(6) 0.0089(7)
C17 0.0183(9) 0.0266(9) 0.0184(8) 0.0037(7) 0.0043(7) 0.0139(7)
C18 0.0233(10) 0.0243(10) 0.0328(10) 0.0016(8) 0.0051(8) 0.0166(8)
C19 0.0217(9) 0.0219(9) 0.0285(10) -0.0019(8) 0.0049(8) 0.0126(8)
C20 0.0170(8) 0.0168(8) 0.0204(8) 0.0040(7) 0.0050(6) 0.0090(7)
C21 0.0172(8) 0.0151(8) 0.0145(8) 0.0052(6) 0.0046(6) 0.0066(6)
C22 0.0185(8) 0.0143(8) 0.0179(8) 0.0045(6) 0.0059(7) 0.0070(7)
C23 0.0259(9) 0.0148(8) 0.0199(8) 0.0037(7) 0.0053(7) 0.0074(7)
C24 0.0228(9) 0.0166(8) 0.0277(9) 0.0097(7) 0.0076(7) 0.0065(7)
C25 0.0223(9) 0.0228(9) 0.0246(9) 0.0116(7) 0.0106(7) 0.0107(7)
C26 0.0249(9) 0.0202(8) 0.0183(8) 0.0088(7) 0.0101(7) 0.0111(7)
C27 0.0169(8) 0.0161(8) 0.0122(7) 0.0025(6) 0.0037(6) 0.0074(6)
C28 0.0184(9) 0.0207(9) 0.0175(8) 0.0094(7) 0.0073(7) 0.0056(7)
C29 0.0199(9) 0.0245(9) 0.0244(10) 0.0089(8) 0.0098(7) 0.0062(7)
C30 0.0243(9) 0.0276(10) 0.0175(9) 0.0067(7) 0.0094(7) 0.0113(8)
C31 0.0221(9) 0.0234(9) 0.0131(8) 0.0027(7) 0.0043(7) 0.0111(7)
C32 0.0189(8) 0.0201(8) 0.0117(8) 0.0034(7) 0.0032(6) 0.0089(7)
C33 0.0185(8) 0.0152(8) 0.0152(8) 0.0064(6) 0.0049(6) 0.0086(7)
C34 0.0213(9) 0.0137(8) 0.0185(8) 0.0034(6) 0.0017(7) 0.0075(7)
C35 0.0273(9) 0.0154(8) 0.0225(9) 0.0048(7) 0.0043(7) 0.0104(7)
C36 0.0327(10) 0.0216(9) 0.0262(9) 0.0105(8) 0.0043(8) 0.0165(8)
C37 0.0240(9) 0.0260(9) 0.0216(9) 0.0094(8) 0.0033(7) 0.0137(8)
C38 0.0198(8) 0.0156(8) 0.0158(8) 0.0049(6) 0.0025(6) 0.0074(7)
C39 0.0180(9) 0.0156(8) 0.0127(8) 0.0043(7) 0.0011(7) 0.0016(7)
C40 0.0313(11) 0.0211(9) 0.0373(11) 0.0060(8) 0.0095(9) 0.0151(8)
C41 0.0280(10) 0.0184(8) 0.0162(8) 0.0064(7) 0.0077(7) 0.0118(7)
C42 0.0292(10) 0.0150(8) 0.0241(9) 0.0013(7) 0.0084(8) 0.0082(7)
C43 0.0264(10) 0.0168(9) 0.0283(10) 0.0021(8) 0.0096(8) 0.0026(8)
C44 0.0283(12) 0.0202(10) 0.0740(19) -0.0076(11) 0.0165(12) -0.0004(9)
Cl1_1 0.0357(3) 0.0456(3) 0.0407(3) 0.0244(3) 0.0097(2) 0.0161(3)
Cl2_1 0.0544(4) 0.0381(3) 0.0773(5) 0.0173(3) 0.0314(4) 0.0053(3)
C1_1 0.0401(13) 0.0308(11) 0.0449(13) 0.0148(10) 0.0236(11) 0.0115(10)

loop_
_atom_type_symbol
_atom_type_description
_atom_type_scat_dispersion_real
_atom_type_scat_dispersion_imag
_atom_type_scat_source
C C 0.0181 0.0091 'International Tables Vol C Tables 4.2.6.8 and 6.1.1.4'
H H 0.0000 0.0000 'International Tables Vol C Tables 4.2.6.8 and 6.1.1.4'
O O 0.0492 0.0322 'International Tables Vol C Tables 4.2.6.8 and 6.1.1.4'
P P 0.2955 0.4335 'International Tables Vol C Tables 4.2.6.8 and 6.1.1.4'
Cl Cl 0.3639 0.7018 'International Tables Vol C Tables 4.2.6.8 and 6.1.1.4'
Rh Rh 0.0927 3.6045 'International Tables Vol C Tables 4.2.6.8 and 6.1.1.4'

loop_
_geom_angle_atom_site_label_1
_geom_angle_atom_site_label_2
_geom_angle_atom_site_label_3
_geom_angle
_geom_angle_site_symmetry_1
_geom_angle_site_symmetry_3
_geom_angle_publ_flag
C39 Rh1 O2 178.92(6) . . ?
C39 Rh1 O3 90.73(7) . . ?
O2 Rh1 O3 88.19(6) . . ?
C39 Rh1 P2 92.76(6) . . ?
O2 Rh1 P2 88.31(4) . . ?
O3 Rh1 P2 174.07(4) . . ?
C1 P1 C21 114.64(8) . . ?
C1 P1 C9 107.95(8) . . ?
C21 P1 C9 111.56(8) . . ?
C1 P1 C15 117.45(8) . . ?
C21 P1 C15 101.69(8) . . ?
C9 P1 C15 102.94(8) . . ?
C1 P2 C27 105.58(8) . . ?
C1 P2 C33 112.36(8) . . ?
C27 P2 C33 105.92(8) . . ?
C1 P2 Rh1 115.16(6) . . ?
C27 P2 Rh1 106.81(6) . . ?
C33 P2 Rh1 110.31(6) . . ?
C41 O2 Rh1 126.72(13) . . ?
C43 O3 Rh1 126.15(13) . . ?
C2 C1 P1 118.19(12) . . ?
C2 C1 P2 118.49(12) . . ?
P1 C1 P2 123.14(10) . . ?
C3 C2 C7 116.62(16) . . ?
C3 C2 C1 123.43(16) . . ?
C7 C2 C1 119.91(16) . . ?
C4 C3 C2 119.89(17) . . ?
C4 C3 C8 116.68(17) . . ?
C2 C3 C8 123.43(16) . . ?
C5 C4 C3 121.87(19) . . ?
C4 C5 C6 119.09(18) . . ?
C7 C6 C5 119.31(18) . . ?
C6 C7 C2 123.09(18) . . ?
C14 C9 C10 108.90(14) . . ?
C14 C9 P1 113.54(12) . . ?
C10 C9 P1 116.34(12) . . ?
C11 C10 C9 109.96(14) . . ?
C12 C11 C10 111.95(15) . . ?
C11 C12 C13 111.09(15) . . ?
C12 C13 C14 111.12(15) . . ?
C13 C14 C9 110.68(15) . . ?
C16 C15 C20 110.12(14) . . ?
C16 C15 P1 114.50(12) . . ?
C20 C15 P1 111.41(11) . . ?
C17 C16 C15 111.10(14) . . ?
C18 C17 C16 110.81(16) . . ?
C19 C18 C17 110.81(16) . . ?
C18 C19 C20 110.86(16) . . ?
C19 C20 C15 110.93(15) . . ?
C22 C21 C26 109.87(14) . . ?
C22 C21 P1 115.66(12) . . ?
C26 C21 P1 115.58(12) . . ?
C23 C22 C21 110.07(15) . . ?
C24 C23 C22 111.24(15) . . ?
C23 C24 C25 110.88(15) . . ?
C24 C25 C26 111.32(15) . . ?
C25 C26 C21 109.95(15) . . ?
C28 C27 C32 108.55(14) . . ?
C28 C27 P2 117.90(12) . . ?
C32 C27 P2 114.43(12) . . ?
C27 C28 C29 110.42(15) . . ?
C30 C29 C28 111.28(16) . . ?
C31 C30 C29 110.57(15) . . ?
C30 C31 C32 110.83(15) . . ?
C31 C32 C27 108.72(14) . . ?
C34 C33 C38 109.29(14) . . ?
C34 C33 P2 119.63(12) . . ?
C38 C33 P2 112.60(12) . . ?
C33 C34 C35 109.76(15) . . ?
C34 C35 C36 111.38(15) . . ?
C37 C36 C35 111.52(15) . . ?
C36 C37 C38 111.32(16) . . ?
C37 C38 C33 109.79(14) . . ?
O1 C39 Rh1 176.58(16) . . ?
O2 C41 C42 126.58(18) . . ?
O2 C41 C40 114.59(17) . . ?
C42 C41 C40 118.82(17) . . ?
C41 C42 C43 125.43(18) . . ?
O3 C43 C42 126.18(18) . . ?
O3 C43 C44 114.8(2) . . ?
C42 C43 C44 118.99(19) . . ?
Cl2_1 C1_1 Cl1_1 111.52(13) . . ?

loop_
_geom_bond_atom_site_label_1
_geom_bond_atom_site_label_2
_geom_bond_distance
_geom_bond_site_symmetry_2
_geom_bond_publ_flag
Rh1 C39 1.792(2) . ?
Rh1 O2 2.0637(14) . ?
Rh1 O3 2.0963(14) . ?
Rh1 P2 2.2870(4) . ?
P1 C1 1.7317(17) . ?
P1 C21 1.8488(18) . ?
P1 C9 1.8541(17) . ?
P1 C15 1.8542(17) . ?
P2 C1 1.7929(17) . ?
P2 C27 1.8664(17) . ?
P2 C33 1.8769(18) . ?
O1 C39 1.161(3) . ?
O2 C41 1.274(2) . ?
O3 C43 1.268(3) . ?
C1 C2 1.513(2) . ?
C2 C3 1.413(3) . ?
C2 C7 1.419(3) . ?
C3 C4 1.401(3) . ?
C3 C8 1.510(3) . ?
C4 C5 1.389(3) . ?
C5 C6 1.398(3) . ?
C6 C7 1.381(3) . ?
C9 C14 1.541(2) . ?
C9 C10 1.547(2) . ?
C10 C11 1.538(2) . ?
C11 C12 1.523(3) . ?
C12 C13 1.531(3) . ?
C13 C14 1.531(3) . ?
C15 C16 1.533(2) . ?
C15 C20 1.536(2) . ?
C16 C17 1.532(2) . ?
C17 C18 1.526(3) . ?
C18 C19 1.525(3) . ?
C19 C20 1.536(2) . ?
C21 C22 1.537(2) . ?
C21 C26 1.539(2) . ?
C22 C23 1.532(2) . ?
C23 C24 1.528(3) . ?
C24 C25 1.530(3) . ?
C25 C26 1.534(3) . ?
C27 C28 1.535(2) . ?
C27 C32 1.548(2) . ?
C28 C29 1.546(3) . ?
C29 C30 1.532(3) . ?
C30 C31 1.532(3) . ?
C31 C32 1.533(2) . ?
C33 C34 1.536(2) . ?
C33 C38 1.544(2) . ?
C34 C35 1.536(2) . ?
C35 C36 1.538(3) . ?
C36 C37 1.525(3) . ?
C37 C38 1.530(2) . ?
C40 C41 1.501(3) . ?
C41 C42 1.401(3) . ?
C42 C43 1.402(3) . ?
C43 C44 1.512(3) . ?
Cl1_1 C1_1 1.779(3) . ?
Cl2_1 C1_1 1.759(2) . ?
